data_4061102
loop_
_publ_author_name
'Tsang, Chi-Wing'
'Rohrick, Crystal A.'
'Saini, Tejindra S.'
'Patrick, Brian O.'
'Gates, Derek P.'

_publ_section_title
;
 Destiny of Transient Phosphenium Ions Generated from the Addition of
 Electrophiles to Phosphaalkenes: Intramolecular C--H Activation,
 Donor--Acceptor Formation, and Linear Oligomerization
;
_journal_coden_ASTM ORGND7
_journal_issue 25
_journal_name_full Organometallics
_journal_page_first 5913
_journal_page_last 5923
_journal_paper_doi 10.1021/om0495022
_journal_volume 23
_journal_year 2004
_chemical_formula_sum 'C38 H62 Cl3 Ga P2'
_chemical_formula_weight 756.89
_space_group_IT_number 2
_symmetry_cell_setting triclinic
_symmetry_space_group_name_Hall '-P 1'
_symmetry_space_group_name_H-M 'P -1'
_cell_angle_alpha 87.698(6)
_cell_angle_beta 81.603(5)
_cell_angle_gamma 85.666(5)
_cell_formula_units_Z 2
_cell_length_a 9.8363(4)
_cell_length_b 11.1839(5)
_cell_length_c 18.9750(8)
_cell_measurement_temperature 173(2)
_cell_volume 2058.23(15)
_diffrn_ambient_temperature 173(2)
_exptl_crystal_density_diffrn 1.221
_cod_database_code 4061102

loop_
_symmetry_equiv_pos_as_xyz
'x, y, z'
'-x, -y, -z'

loop_
_atom_site_label
_atom_site_type_symbol
_atom_site_fract_x
_atom_site_fract_y
_atom_site_fract_z
_atom_site_U_iso_or_equiv
_atom_site_adp_type
_atom_site_occupancy
_atom_site_symmetry_multiplicity
_atom_site_calc_flag
_atom_site_refinement_flags
_atom_site_disorder_assembly
_atom_site_disorder_group
Ga1 Ga 0.16628(3) 0.67711(2) 0.583113(15) 0.02383(9) Uani 1 1 d . A 1
Cl1 Cl -0.05610(7) 0.66667(8) 0.60746(4) 0.0485(2) Uani 1 1 d . A 1
Cl2 Cl 0.23821(10) 0.76339(6) 0.67157(4) 0.0498(2) Uani 1 1 d . A 1
Cl3 Cl 0.21751(8) 0.77480(6) 0.48246(4) 0.03610(17) Uani 1 1 d . A 1
P1 P 0.29252(6) 0.43692(5) 0.65296(3) 0.01859(13) Uani 1 1 d . A 1
H1 H 0.345(2) 0.515(2) 0.6891(12) 0.012(6) Uiso 1 1 d . B 1
P2 P 0.1726(6) 0.4166(4) 0.8109(4) 0.0149(8) Uani 0.50 1 d PD A 1
C1 C 0.4127(2) 0.3063(2) 0.65186(11) 0.0180(5) Uani 1 1 d . A 1
C2 C 0.5285(2) 0.3148(2) 0.68854(12) 0.0187(5) Uani 1 1 d . A 1
C3 C 0.5883(2) 0.2077(2) 0.71370(12) 0.0229(5) Uani 1 1 d . A 1
H3 H 0.6608 0.2117 0.7414 0.027 Uiso 1 1 calc R A 1
C4 C 0.5481(3) 0.0956(2) 0.70058(13) 0.0233(5) Uani 1 1 d . A 1
C5 C 0.4492(3) 0.0907(2) 0.65518(13) 0.0238(5) Uani 1 1 d . A 1
H5 H 0.4272 0.0144 0.6417 0.029 Uiso 1 1 calc R A 1
C6 C 0.3814(2) 0.1930(2) 0.62880(12) 0.0197(5) Uani 1 1 d . A 1
C7 C 0.6032(2) 0.4308(2) 0.69611(13) 0.0252(5) Uani 1 1 d . A 1
C8 C 0.6072(3) 0.5124(2) 0.62832(14) 0.0315(6) Uani 1 1 d . A 1
H8A H 0.5158 0.5530 0.6266 0.047 Uiso 1 1 calc R A 1
H8B H 0.6337 0.4636 0.5861 0.047 Uiso 1 1 calc R A 1
H8C H 0.6744 0.5724 0.6293 0.047 Uiso 1 1 calc R A 1
C9 C 0.5460(3) 0.5011(2) 0.76296(14) 0.0342(6) Uani 1 1 d . A 1
H9A H 0.6004 0.5703 0.7654 0.051 Uiso 1 1 calc R A 1
H9B H 0.5512 0.4489 0.8054 0.051 Uiso 1 1 calc R A 1
H9C H 0.4497 0.5289 0.7609 0.051 Uiso 1 1 calc R A 1
C10 C 0.7582(3) 0.3960(3) 0.70131(18) 0.0406(7) Uani 1 1 d . A 1
H10A H 0.8093 0.4685 0.6962 0.061 Uiso 1 1 calc R A 1
H10B H 0.7962 0.3410 0.6633 0.061 Uiso 1 1 calc R A 1
H10C H 0.7664 0.3566 0.7477 0.061 Uiso 1 1 calc R A 1
C11 C 0.6197(3) -0.0187(2) 0.72963(15) 0.0357(7) Uani 1 1 d . A 1
C12 C 0.6340(7) -0.0051(4) 0.8068(3) 0.0485(15) Uani 0.684(6) 1 d P A 1
H12A H 0.6781 -0.0791 0.8251 0.073 Uiso 0.684(6) 1 calc PR A 1
H12B H 0.5426 0.0108 0.8345 0.073 Uiso 0.684(6) 1 calc PR A 1
H12C H 0.6906 0.0620 0.8112 0.073 Uiso 0.684(6) 1 calc PR A 1
C13 C 0.7764(5) -0.0248(5) 0.6856(3) 0.0577(17) Uani 0.684(6) 1 d P A 1
H13A H 0.8219 0.0467 0.6949 0.087 Uiso 0.684(6) 1 calc PR A 1
H13B H 0.7722 -0.0282 0.6345 0.087 Uiso 0.684(6) 1 calc PR A 1
H13C H 0.8287 -0.0967 0.7011 0.087 Uiso 0.684(6) 1 calc PR A 1
C14 C 0.5596(8) -0.1304(5) 0.7166(4) 0.065(2) Uani 0.684(6) 1 d P A 1
H14A H 0.6085 -0.1982 0.7388 0.098 Uiso 0.684(6) 1 calc PR A 1
H14B H 0.5680 -0.1417 0.6652 0.098 Uiso 0.684(6) 1 calc PR A 1
H14C H 0.4620 -0.1261 0.7372 0.098 Uiso 0.684(6) 1 calc PR A 1
C15 C 0.2948(3) 0.1765(2) 0.56771(13) 0.0243(5) Uani 1 1 d . A 1
C16 C 0.2911(3) 0.0440(2) 0.55055(15) 0.0383(7) Uani 1 1 d . A 1
H16A H 0.2408 0.0377 0.5101 0.057 Uiso 1 1 calc R A 1
H16B H 0.2447 0.0010 0.5922 0.057 Uiso 1 1 calc R A 1
H16C H 0.3854 0.0086 0.5384 0.057 Uiso 1 1 calc R A 1
C17 C 0.3699(3) 0.2373(2) 0.50006(13) 0.0299(6) Uani 1 1 d . A 1
H17A H 0.4610 0.1959 0.4872 0.045 Uiso 1 1 calc R A 1
H17B H 0.3802 0.3215 0.5093 0.045 Uiso 1 1 calc R A 1
H17C H 0.3160 0.2330 0.4608 0.045 Uiso 1 1 calc R A 1
C18 C 0.1422(3) 0.2243(2) 0.58184(14) 0.0314(6) Uani 1 1 d . A 1
H18A H 0.0956 0.2049 0.5419 0.047 Uiso 1 1 calc R A 1
H18B H 0.1367 0.3115 0.5866 0.047 Uiso 1 1 calc R A 1
H18C H 0.0974 0.1869 0.6259 0.047 Uiso 1 1 calc R A 1
C19 C 0.2616(3) 0.5140(2) 0.57253(13) 0.0258(5) Uani 1 1 d . A 1
H19A H 0.2057 0.4644 0.5475 0.031 Uiso 1 1 calc R A 1
H19B H 0.3511 0.5211 0.5417 0.031 Uiso 1 1 calc R A 1
C20 C 0.1374(3) 0.4103(2) 0.71431(13) 0.0230(5) Uani 1 1 d . A 1
H20A H 0.097(2) 0.338(2) 0.7050(12) 0.012(6) Uiso 1 1 d . C 1
H20B H 0.077(3) 0.477(3) 0.7052(15) 0.035(8) Uiso 1 1 d . D 1
C21 C 0.0037(3) 0.3811(3) 0.85936(19) 0.0191(11) Uiso 0.50 1 d PGD A 1
C22 C -0.0997(4) 0.4668(3) 0.8848(2) 0.0164(10) Uiso 0.50 1 d PGD A 1
C23 C -0.2212(3) 0.4314(3) 0.9242(2) 0.0246(14) Uiso 0.50 1 d PG A 1
H23 H -0.2919 0.4900 0.9415 0.030 Uiso 0.50 1 calc PR A 1
C24 C -0.2394(3) 0.3102(4) 0.9381(2) 0.0247(17) Uiso 0.50 1 d PG A 1
C25 C -0.1361(4) 0.2245(3) 0.9127(2) 0.0233(13) Uiso 0.50 1 d PG A 1
H25 H -0.1485 0.1417 0.9222 0.028 Uiso 0.50 1 calc PR A 1
C26 C -0.0145(4) 0.2600(3) 0.8733(2) 0.0285(13) Uiso 0.50 1 d PGD A 1
C27 C -0.0788(6) 0.6061(6) 0.8791(3) 0.0206(15) Uani 0.50 1 d PD A 1
C28 C -0.0329(7) 0.6506(5) 0.8025(3) 0.0387(14) Uani 0.50 1 d PD A 1
H28A H -0.0320 0.7382 0.8012 0.058 Uiso 0.50 1 calc PR A 1
H28B H -0.0972 0.6268 0.7716 0.058 Uiso 0.50 1 calc PR A 1
H28C H 0.0598 0.6152 0.7857 0.058 Uiso 0.50 1 calc PR A 1
C29 C -0.2123(5) 0.6803(5) 0.9056(3) 0.0441(15) Uani 0.50 1 d PD A 1
H29A H -0.2382 0.6644 0.9567 0.066 Uiso 0.50 1 calc PR A 1
H29B H -0.2859 0.6582 0.8799 0.066 Uiso 0.50 1 calc PR A 1
H29C H -0.1984 0.7658 0.8969 0.066 Uiso 0.50 1 calc PR A 1
C30 C 0.0287(7) 0.6352(6) 0.9246(3) 0.0420(16) Uani 0.50 1 d PD A 1
H30A H 0.1133 0.5840 0.9115 0.063 Uiso 0.50 1 calc PR A 1
H30B H -0.0065 0.6206 0.9750 0.063 Uiso 0.50 1 calc PR A 1
H30C H 0.0486 0.7196 0.9167 0.063 Uiso 0.50 1 calc PR A 1
C31 C -0.3745(3) 0.2659(2) 0.98139(14) 0.0303(6) Uani 1 1 d . A 1
C32 C -0.4924(3) 0.3102(4) 0.94041(19) 0.0602(11) Uani 1 1 d . A 1
H32A H -0.4944 0.3977 0.9343 0.090 Uiso 1 1 calc R A 1
H32B H -0.5801 0.2874 0.9671 0.090 Uiso 1 1 calc R A 1
H32C H -0.4782 0.2739 0.8935 0.090 Uiso 1 1 calc R A 1
C33 C -0.3937(4) 0.3226(4) 1.05408(17) 0.0569(9) Uani 1 1 d . A 1
H33A H -0.3227 0.2878 1.0816 0.085 Uiso 1 1 calc R A 1
H33B H -0.4850 0.3073 1.0796 0.085 Uiso 1 1 calc R A 1
H33C H -0.3857 0.4093 1.0478 0.085 Uiso 1 1 calc R A 1
C34 C -0.3835(4) 0.1309(3) 0.9944(2) 0.0593(10) Uani 1 1 d . A 1
H34A H -0.3799 0.0920 0.9487 0.089 Uiso 1 1 calc R A 1
H34B H -0.4704 0.1156 1.0247 0.089 Uiso 1 1 calc R A 1
H34C H -0.3061 0.0983 1.0181 0.089 Uiso 1 1 calc R A 1
C35 C 0.1051(7) 0.1699(6) 0.8454(3) 0.0336(16) Uani 0.50 1 d P A 1
C36 C 0.0718(8) 0.1012(8) 0.7847(5) 0.048(2) Uani 0.50 1 d P A 1
H36A H 0.1529 0.0502 0.7653 0.071 Uiso 0.50 1 calc PR A 1
H36B H 0.0450 0.1574 0.7474 0.071 Uiso 0.50 1 calc PR A 1
H36C H -0.0044 0.0509 0.8017 0.071 Uiso 0.50 1 calc PR A 1
C37 C 0.1422(8) 0.0824(7) 0.9052(4) 0.061(2) Uani 0.50 1 d P A 1
H37A H 0.0675 0.0292 0.9189 0.091 Uiso 0.50 1 calc PR A 1
H37B H 0.1554 0.1278 0.9465 0.091 Uiso 0.50 1 calc PR A 1
H37C H 0.2275 0.0345 0.8884 0.091 Uiso 0.50 1 calc PR A 1
C38 C 0.2326(5) 0.2461(5) 0.8216(3) 0.0371(14) Uani 0.50 1 d P A 1
H38A H 0.2827 0.2171 0.7757 0.045 Uiso 0.50 1 calc PR A 1
H38B H 0.2962 0.2361 0.8576 0.045 Uiso 0.50 1 calc PR A 1
P2B P 0.1802(6) 0.3886(4) 0.8065(4) 0.0163(8) Uani 0.50 1 d PD E 2
C12B C 0.7308(17) -0.0038(10) 0.7679(9) 0.070(5) Uani 0.316(6) 1 d P A 2
H12D H 0.7656 -0.0824 0.7851 0.105 Uiso 0.316(6) 1 calc PR A 2
H12E H 0.6987 0.0475 0.8085 0.105 Uiso 0.316(6) 1 calc PR A 2
H12F H 0.8047 0.0336 0.7364 0.105 Uiso 0.316(6) 1 calc PR A 2
C13B C 0.6400(17) -0.1146(12) 0.6775(7) 0.060(4) Uani 0.316(6) 1 d P A 2
H13D H 0.7027 -0.0897 0.6354 0.091 Uiso 0.316(6) 1 calc PR A 2
H13E H 0.5511 -0.1300 0.6634 0.091 Uiso 0.316(6) 1 calc PR A 2
H13F H 0.6796 -0.1878 0.6989 0.091 Uiso 0.316(6) 1 calc PR A 2
C14B C 0.4909(11) -0.0756(10) 0.7910(6) 0.056(4) Uani 0.316(6) 1 d P A 2
H14D H 0.5244 -0.1530 0.8104 0.085 Uiso 0.316(6) 1 calc PR A 2
H14E H 0.4104 -0.0864 0.7676 0.085 Uiso 0.316(6) 1 calc PR A 2
H14F H 0.4649 -0.0194 0.8299 0.085 Uiso 0.316(6) 1 calc PR A 2
C27B C -0.0408(9) 0.5654(6) 0.8720(4) 0.0273(17) Uani 0.50 1 d P E 2
C28B C -0.1199(7) 0.6306(5) 0.8169(3) 0.0366(14) Uani 0.50 1 d P E 2
H28D H -0.1067 0.5845 0.7733 0.055 Uiso 0.50 1 calc PR E 2
H28E H -0.0857 0.7103 0.8061 0.055 Uiso 0.50 1 calc PR E 2
H28F H -0.2182 0.6389 0.8359 0.055 Uiso 0.50 1 calc PR E 2
C29B C 0.1199(6) 0.5536(5) 0.8432(3) 0.0342(13) Uani 0.50 1 d P E 2
H29D H 0.1722 0.5701 0.8821 0.041 Uiso 0.50 1 calc PR E 2
H29E H 0.1410 0.6141 0.8043 0.041 Uiso 0.50 1 calc PR E 2
C30B C -0.0640(8) 0.6363(6) 0.9398(3) 0.0425(16) Uani 0.50 1 d P E 2
H30D H -0.1614 0.6375 0.9605 0.064 Uiso 0.50 1 calc PR E 2
H30E H -0.0384 0.7187 0.9287 0.064 Uiso 0.50 1 calc PR E 2
H30F H -0.0072 0.5986 0.9740 0.064 Uiso 0.50 1 calc PR E 2
C35B C 0.0956(6) 0.1153(5) 0.8579(3) 0.0298(15) Uani 0.50 1 d PD E 2
C36B C 0.1466(8) 0.1124(8) 0.7776(3) 0.053(2) Uani 0.50 1 d PD E 2
H36D H 0.2033 0.1801 0.7634 0.080 Uiso 0.50 1 calc PR E 2
H36E H 0.0673 0.1181 0.7514 0.080 Uiso 0.50 1 calc PR E 2
H36F H 0.2017 0.0370 0.7665 0.080 Uiso 0.50 1 calc PR E 2
C37B C 0.2186(7) 0.1265(7) 0.8983(4) 0.0534(19) Uani 0.50 1 d PD E 2
H37D H 0.2844 0.0568 0.8891 0.080 Uiso 0.50 1 calc PR E 2
H37E H 0.1859 0.1302 0.9495 0.080 Uiso 0.50 1 calc PR E 2
H37F H 0.2639 0.1998 0.8820 0.080 Uiso 0.50 1 calc PR E 2
C38B C 0.0353(7) -0.0059(5) 0.8800(3) 0.0445(15) Uani 0.50 1 d PD E 2
H38C H -0.0405 -0.0170 0.8532 0.067 Uiso 0.50 1 calc PR E 2
H38D H 0.0008 -0.0071 0.9311 0.067 Uiso 0.50 1 calc PR E 2
H38E H 0.1072 -0.0709 0.8697 0.067 Uiso 0.50 1 calc PR E 2
C21B C 0.0181(3) 0.3440(3) 0.85982(19) 0.0219(11) Uiso 0.50 1 d PGD E 2
C22B C -0.0790(4) 0.4356(3) 0.8838(2) 0.0230(12) Uiso 0.50 1 d PGD E 2
C23B C -0.2047(3) 0.4082(3) 0.9224(2) 0.0192(13) Uiso 0.50 1 d PG E 2
H23B H -0.2710 0.4708 0.9387 0.023 Uiso 0.50 1 calc PR E 2
C24B C -0.2332(3) 0.2891(4) 0.9369(2) 0.0185(15) Uiso 0.50 1 d PG E 2
C25B C -0.1361(4) 0.1975(3) 0.9129(2) 0.0255(14) Uiso 0.50 1 d PG E 2
H25B H -0.1556 0.1161 0.9229 0.031 Uiso 0.50 1 calc PR E 2
C26B C -0.0105(3) 0.2249(3) 0.8744(2) 0.0219(11) Uiso 0.50 1 d PGD E 2

loop_
_atom_site_aniso_label
_atom_site_aniso_U_11
_atom_site_aniso_U_22
_atom_site_aniso_U_33
_atom_site_aniso_U_23
_atom_site_aniso_U_13
_atom_site_aniso_U_12
Ga1 0.02765(15) 0.01677(14) 0.02821(15) 0.00802(10) -0.00984(12) -0.00216(10)
Cl1 0.0280(4) 0.0599(5) 0.0557(5) 0.0233(4) -0.0075(3) -0.0006(3)
Cl2 0.0865(6) 0.0297(4) 0.0406(4) 0.0042(3) -0.0288(4) -0.0168(4)
Cl3 0.0501(4) 0.0268(3) 0.0322(3) 0.0124(3) -0.0092(3) -0.0088(3)
P1 0.0206(3) 0.0155(3) 0.0202(3) 0.0053(2) -0.0066(3) -0.0004(2)
P2 0.0202(10) 0.0058(19) 0.0190(12) -0.0027(16) -0.0050(7) 0.0014(12)
C1 0.0205(11) 0.0170(11) 0.0168(11) 0.0052(9) -0.0051(9) -0.0010(9)
C2 0.0184(11) 0.0203(12) 0.0176(11) 0.0022(9) -0.0038(9) -0.0027(9)
C3 0.0217(12) 0.0245(13) 0.0242(12) 0.0033(10) -0.0114(10) -0.0003(9)
C4 0.0283(13) 0.0182(12) 0.0241(12) 0.0005(9) -0.0093(11) 0.0041(10)
C5 0.0323(13) 0.0159(12) 0.0257(12) 0.0004(9) -0.0137(11) 0.0007(10)
C6 0.0218(12) 0.0197(12) 0.0192(11) 0.0037(9) -0.0088(10) -0.0022(9)
C7 0.0253(12) 0.0248(13) 0.0284(13) 0.0074(10) -0.0117(11) -0.0092(10)
C8 0.0323(14) 0.0324(15) 0.0316(14) 0.0112(11) -0.0074(12) -0.0139(11)
C9 0.0481(17) 0.0303(15) 0.0283(14) 0.0016(11) -0.0135(13) -0.0158(13)
C10 0.0286(14) 0.0372(16) 0.061(2) 0.0124(14) -0.0203(15) -0.0131(12)
C11 0.0529(17) 0.0207(13) 0.0378(15) -0.0023(11) -0.0278(14) 0.0121(12)
C12 0.075(4) 0.036(3) 0.038(3) 0.007(2) -0.030(3) 0.012(3)
C13 0.051(3) 0.051(3) 0.067(4) -0.004(3) -0.016(3) 0.032(2)
C14 0.102(6) 0.020(2) 0.089(5) 0.011(3) -0.066(5) -0.006(3)
C15 0.0318(13) 0.0218(12) 0.0225(12) 0.0026(10) -0.0142(11) -0.0036(10)
C16 0.0588(19) 0.0239(14) 0.0399(16) 0.0004(12) -0.0307(15) -0.0072(13)
C17 0.0387(15) 0.0305(14) 0.0215(12) 0.0005(10) -0.0097(12) 0.0010(11)
C18 0.0305(14) 0.0366(15) 0.0316(14) 0.0017(11) -0.0170(12) -0.0076(11)
C19 0.0305(13) 0.0212(12) 0.0248(12) 0.0077(10) -0.0046(11) 0.0016(10)
C20 0.0241(12) 0.0220(13) 0.0234(12) 0.0061(10) -0.0069(11) -0.0019(10)
C27 0.023(4) 0.016(4) 0.023(3) 0.002(3) 0.001(3) -0.008(3)
C28 0.062(4) 0.025(3) 0.027(3) 0.004(2) 0.004(3) -0.006(3)
C29 0.042(3) 0.024(3) 0.061(4) -0.003(3) 0.015(3) -0.006(2)
C30 0.058(4) 0.039(4) 0.036(4) 0.002(3) -0.023(4) -0.016(4)
C31 0.0287(13) 0.0328(15) 0.0293(13) 0.0058(11) -0.0030(12) -0.0083(11)
C32 0.0335(17) 0.091(3) 0.057(2) 0.030(2) -0.0096(16) -0.0207(17)
C33 0.049(2) 0.080(3) 0.0408(18) -0.0103(17) 0.0106(16) -0.0275(19)
C34 0.072(2) 0.046(2) 0.056(2) 0.0107(17) 0.0104(19) -0.0202(18)
C35 0.044(4) 0.028(4) 0.026(3) 0.011(3) -0.005(3) 0.010(3)
C36 0.064(5) 0.029(4) 0.045(4) -0.006(3) 0.007(4) 0.003(4)
C37 0.052(5) 0.065(6) 0.052(4) 0.038(4) 0.010(4) 0.027(4)
C38 0.030(3) 0.049(4) 0.030(3) 0.014(3) -0.007(2) 0.014(2)
P2B 0.0213(11) 0.008(2) 0.0199(12) -0.0036(16) -0.0042(8) -0.0013(13)
C12B 0.088(10) 0.034(6) 0.104(13) -0.007(7) -0.075(10) 0.017(7)
C13B 0.089(11) 0.034(7) 0.060(8) -0.004(6) -0.035(8) 0.030(7)
C14B 0.059(7) 0.042(6) 0.061(7) 0.036(6) -0.003(6) 0.011(5)
C27B 0.041(4) 0.021(4) 0.023(3) 0.000(3) -0.012(3) -0.005(3)
C28B 0.055(4) 0.023(3) 0.035(3) 0.005(2) -0.016(3) -0.004(3)
C29B 0.043(3) 0.032(3) 0.032(3) 0.002(2) -0.015(3) -0.016(2)
C30B 0.069(5) 0.028(3) 0.034(3) -0.004(3) -0.012(4) -0.015(4)
C35B 0.033(3) 0.020(3) 0.032(4) 0.011(3) 0.002(3) 0.007(3)
C36B 0.073(6) 0.037(4) 0.039(4) 0.010(3) 0.019(5) 0.006(5)
C37B 0.043(4) 0.048(4) 0.070(5) 0.022(4) -0.021(4) 0.002(3)
C38B 0.056(4) 0.018(3) 0.055(4) 0.009(3) 0.006(3) -0.005(3)

loop_
_geom_bond_atom_site_label_1
_geom_bond_atom_site_label_2
_geom_bond_distance
_geom_bond_site_symmetry_2
_geom_bond_publ_flag
Ga1 C19 1.990(2) . ?
Ga1 Cl3 2.1747(7) . ?
Ga1 Cl1 2.1797(8) . ?
Ga1 Cl2 2.1975(8) . ?
P1 C19 1.776(2) . ?
P1 C1 1.808(2) . ?
P1 C20 1.815(3) . ?
P1 H1 1.31(2) . ?
P2 C21 1.841(5) . ?
P2 C20 1.919(9) . ?
P2 C38 1.965(7) . ?
C1 C6 1.427(3) . ?
C1 C2 1.430(3) . ?
C2 C3 1.393(3) . ?
C2 C7 1.560(3) . ?
C3 C4 1.385(3) . ?
C3 H3 0.9500 . ?
C4 C5 1.396(3) . ?
C4 C11 1.534(3) . ?
C5 C6 1.393(3) . ?
C5 H5 0.9500 . ?
C6 C15 1.560(3) . ?
C7 C9 1.532(4) . ?
C7 C8 1.544(3) . ?
C7 C10 1.561(3) . ?
C8 H8A 0.9800 . ?
C8 H8B 0.9800 . ?
C8 H8C 0.9800 . ?
C9 H9A 0.9800 . ?
C9 H9B 0.9800 . ?
C9 H9C 0.9800 . ?
C10 H10A 0.9800 . ?
C10 H10B 0.9800 . ?
C10 H10C 0.9800 . ?
C11 C12B 1.420(11) . ?
C11 C14 1.467(6) . ?
C11 C13B 1.471(13) . ?
C11 C12 1.507(5) . ?
C11 C13 1.640(6) . ?
C11 C14B 1.732(11) . ?
C12 H12A 0.9800 . ?
C12 H12B 0.9800 . ?
C12 H12C 0.9800 . ?
C13 H13A 0.9800 . ?
C13 H13B 0.9800 . ?
C13 H13C 0.9800 . ?
C14 H14A 0.9800 . ?
C14 H14B 0.9800 . ?
C14 H14C 0.9800 . ?
C15 C16 1.534(3) . ?
C15 C18 1.544(4) . ?
C15 C17 1.544(3) . ?
C16 H16A 0.9800 . ?
C16 H16B 0.9800 . ?
C16 H16C 0.9800 . ?
C17 H17A 0.9800 . ?
C17 H17B 0.9800 . ?
C17 H17C 0.9800 . ?
C18 H18A 0.9800 . ?
C18 H18B 0.9800 . ?
C18 H18C 0.9800 . ?
C19 H19A 0.9900 . ?
C19 H19B 0.9900 . ?
C20 H20A 0.96(2) . ?
C20 H20B 0.94(3) . ?
C21 C22 1.3900 . ?
C21 C26 1.3900 . ?
C22 C23 1.3900 . ?
C22 C27 1.584(8) . ?
C23 C24 1.3900 . ?
C23 H23 0.9500 . ?
C24 C25 1.3900 . ?
C24 C31 1.560(4) . ?
C25 C26 1.3900 . ?
C25 H25 0.9500 . ?
C26 C35 1.537(7) . ?
C27 C30 1.520(7) . ?
C27 C29 1.530(6) . ?
C27 C28 1.532(6) . ?
C28 H28A 0.9800 . ?
C28 H28B 0.9800 . ?
C28 H28C 0.9800 . ?
C29 H29A 0.9800 . ?
C29 H29B 0.9800 . ?
C29 H29C 0.9800 . ?
C30 H30A 0.9800 . ?
C30 H30B 0.9800 . ?
C30 H30C 0.9800 . ?
C31 C33 1.522(4) . ?
C31 C34 1.527(4) . ?
C31 C32 1.530(4) . ?
C32 H32A 0.9800 . ?
C32 H32B 0.9800 . ?
C32 H32C 0.9800 . ?
C33 H33A 0.9800 . ?
C33 H33B 0.9800 . ?
C33 H33C 0.9800 . ?
C34 H34A 0.9800 . ?
C34 H34B 0.9800 . ?
C34 H34C 0.9800 . ?
C35 C36 1.498(11) . ?
C35 C37 1.535(7) . ?
C35 C38 1.570(9) . ?
C36 H36A 0.9800 . ?
C36 H36B 0.9800 . ?
C36 H36C 0.9800 . ?
C37 H37A 0.9800 . ?
C37 H37B 0.9800 . ?
C37 H37C 0.9800 . ?
C38 H38A 0.9900 . ?
C38 H38B 0.9900 . ?
P2B C21B 1.851(5) . ?
P2B C29B 2.014(8) . ?
C12B H12D 0.9800 . ?
C12B H12E 0.9800 . ?
C12B H12F 0.9800 . ?
C13B H13D 0.9800 . ?
C13B H13E 0.9800 . ?
C13B H13F 0.9800 . ?
C14B H14D 0.9800 . ?
C14B H14E 0.9800 . ?
C14B H14F 0.9800 . ?
C27B C30B 1.518(10) . ?
C27B C28B 1.524(8) . ?
C27B C22B 1.526(8) . ?
C27B C29B 1.593(10) . ?
C28B H28D 0.9800 . ?
C28B H28E 0.9800 . ?
C28B H28F 0.9800 . ?
C29B H29D 0.9900 . ?
C29B H29E 0.9900 . ?
C30B H30D 0.9800 . ?
C30B H30E 0.9800 . ?
C30B H30F 0.9800 . ?
C35B C36B 1.535(6) . ?
C35B C37B 1.539(6) . ?
C35B C38B 1.539(6) . ?
C35B C26B 1.559(7) . ?
C36B H36D 0.9800 . ?
C36B H36E 0.9800 . ?
C36B H36F 0.9800 . ?
C37B H37D 0.9800 . ?
C37B H37E 0.9800 . ?
C37B H37F 0.9800 . ?
C38B H38C 0.9800 . ?
C38B H38D 0.9800 . ?
C38B H38E 0.9800 . ?
C21B C22B 1.3900 . ?
C21B C26B 1.3900 . ?
C22B C23B 1.3900 . ?
C23B C24B 1.3900 . ?
C23B H23B 0.9500 . ?
C24B C25B 1.3900 . ?
C25B C26B 1.3900 . ?
C25B H25B 0.9500 . ?
